data_7718040
loop_
_publ_author_name
'Tsui, Tz-Ching'
'Lan, Hao-Yuan'
'Li, Han-Jung'
'Kuo, Ting-Shen'
'Liu, Hsueh-Ju'

_publ_section_title
;
 Flexible bidentate aluminum Lewis acids for host-guest complex formation.
;
_journal_issue 13
_journal_name_full 'Dalton transactions (Cambridge, England : 2003)'
_journal_page_first 5311
_journal_page_last 5318
_journal_paper_doi 10.1039/d4dt03288h
_journal_volume 54
_journal_year 2025
_chemical_formula_moiety 'C42 H56 Al2 Cl4 N4 Si2'
_chemical_formula_sum 'C42 H56 Al2 Cl4 N4 Si2'
_chemical_formula_weight 868.84
_space_group_crystal_system triclinic
_space_group_IT_number 1
_space_group_name_Hall 'P 1'
_space_group_name_H-M_alt 'P 1'
_atom_sites_solution_hydrogens geom
_audit_creation_method SHELXL-2014/7
_audit_update_record
;
2025-02-05 deposited with the CCDC.	2025-02-07 downloaded from the CCDC.
;
_cell_angle_alpha 83.306(3)
_cell_angle_beta 79.441(3)
_cell_angle_gamma 80.105(3)
_cell_formula_units_Z 1
_cell_length_a 8.9257(9)
_cell_length_b 10.0525(10)
_cell_length_c 13.5513(16)
_cell_measurement_reflns_used 9961
_cell_measurement_temperature 200(2)
_cell_measurement_theta_max 24.665
_cell_measurement_theta_min 2.349
_cell_volume 1173.0(2)
_computing_data_collection 'Bruker APEX4'
_computing_data_reduction 'Bruker APEX4'
_computing_molecular_graphics 'ORTEP-3 for Windows V1.08'
_computing_publication_material 'WinGx 2014'
_computing_structure_refinement 'SHELXL-2014/7 (Sheldrick, 2014)'
_computing_structure_solution 'WinGx 2014'
_diffrn_ambient_temperature 200(2)
_diffrn_measured_fraction_theta_full 0.999
_diffrn_measured_fraction_theta_max 0.944
_diffrn_measurement_device_type 'Bruker D8 Venture'
_diffrn_radiation_type MoK\a
_diffrn_radiation_wavelength 0.71073
_diffrn_reflns_av_R_equivalents 0.0742
_diffrn_reflns_av_unetI/netI 0.0699
_diffrn_reflns_Laue_measured_fraction_full 0.999
_diffrn_reflns_Laue_measured_fraction_max 0.944
_diffrn_reflns_limit_h_max 10
_diffrn_reflns_limit_h_min -10
_diffrn_reflns_limit_k_max 11
_diffrn_reflns_limit_k_min -11
_diffrn_reflns_limit_l_max 16
_diffrn_reflns_limit_l_min -16
_diffrn_reflns_number 29810
_diffrn_reflns_point_group_measured_fraction_full 0.998
_diffrn_reflns_point_group_measured_fraction_max 0.944
_diffrn_reflns_theta_full 25.080
_diffrn_reflns_theta_max 25.080
_diffrn_reflns_theta_min 2.349
_exptl_absorpt_coefficient_mu 0.374
_exptl_absorpt_correction_T_max 0.9926
_exptl_absorpt_correction_T_min 0.9290
_exptl_absorpt_correction_type multi-scan
_exptl_absorpt_process_details SADABS
_exptl_crystal_colour orange-yellow
_exptl_crystal_density_diffrn 1.230
_exptl_crystal_description prism
_exptl_crystal_F_000 458
_exptl_crystal_size_max 0.200
_exptl_crystal_size_mid 0.140
_exptl_crystal_size_min 0.020
_refine_diff_density_max 1.247
_refine_diff_density_min -0.529
_refine_diff_density_rms 0.134
_refine_ls_abs_structure_details
;
 Flack x determined using 2876 quotients [(I+)-(I-)]/[(I+)+(I-)]
 (Parsons, Flack and Wagner, Acta Cryst. B69 (2013) 249-259).
;
_refine_ls_abs_structure_Flack 0.01(4)
_refine_ls_extinction_coef 0.025(10)
_refine_ls_extinction_expression Fc^*^=kFc[1+0.001xFc^2^\l^3^/sin(2\q)]^-1/4^
_refine_ls_extinction_method 'SHELXL-2014/7 (Sheldrick 2014'
_refine_ls_goodness_of_fit_ref 1.044
_refine_ls_hydrogen_treatment constr
_refine_ls_matrix_type full
_refine_ls_number_parameters 501
_refine_ls_number_reflns 8256
_refine_ls_number_restraints 3
_refine_ls_restrained_S_all 1.044
_refine_ls_R_factor_all 0.1080
_refine_ls_R_factor_gt 0.0920
_refine_ls_shift/su_max 0.000
_refine_ls_shift/su_mean 0.000
_refine_ls_structure_factor_coef Fsqd
_refine_ls_weighting_details 'w=1/[\s^2^(Fo^2^)+(0.1461P)^2^+10.4597P] where P=(Fo^2^+2Fc^2^)/3'
_refine_ls_weighting_scheme calc
_refine_ls_wR_factor_gt 0.2850
_refine_ls_wR_factor_ref 0.2992
_reflns_Friedel_coverage 0.999
_reflns_Friedel_fraction_full 0.998
_reflns_Friedel_fraction_max 0.943
_reflns_number_gt 7055
_reflns_number_total 8256
_reflns_threshold_expression 'I > 2\s(I)'
_cod_data_source_file d4dt03288h2.cif
_cod_data_source_block shelx_CCDC4
_cod_depositor_comments 'Adding full bibliography for 7718036--7718044.cif.'
_cod_database_code 7718040
_shelx_shelxl_version_number 2014/7
_shelx_space_group_comment
;
The symmetry employed for this shelxl refinement is uniquely defined
by the following loop, which should always be used as a source of
symmetry information in preference to the above space-group names.
They are only intended as comments.
;
_shelx_estimated_absorpt_t_min 0.929
_shelx_estimated_absorpt_t_max 0.993

loop_
_space_group_symop_operation_xyz
'x, y, z'

loop_
_atom_site_label
_atom_site_type_symbol
_atom_site_fract_x
_atom_site_fract_y
_atom_site_fract_z
_atom_site_U_iso_or_equiv
_atom_site_adp_type
_atom_site_occupancy
_atom_site_site_symmetry_order
_atom_site_calc_flag
_atom_site_refinement_flags_posn
_atom_site_refinement_flags_adp
_atom_site_refinement_flags_occupancy
_atom_site_disorder_assembly
_atom_site_disorder_group
C1 C 0.610(2) 0.8910(18) 0.1933(14) 0.042(4) Uani 1 1 d . . . . .
H1A H 0.5573 0.9480 0.1424 0.063 Uiso 1 1 calc R U . . .
H1B H 0.7216 0.8772 0.1691 0.063 Uiso 1 1 calc R U . . .
H1C H 0.5880 0.9358 0.2560 0.063 Uiso 1 1 calc R U . . .
C2 C 0.597(2) 0.632(2) 0.1001(13) 0.043(4) Uani 1 1 d . . . . .
H2A H 0.5526 0.5484 0.1096 0.064 Uiso 1 1 calc R U . . .
H2B H 0.7098 0.6110 0.0851 0.064 Uiso 1 1 calc R U . . .
H2C H 0.5592 0.6910 0.0440 0.064 Uiso 1 1 calc R U . . .
C3 C 0.2478(17) 0.7041(18) 0.1888(12) 0.033(3) Uani 1 1 d . . . . .
C4 C 0.178(2) 0.812(2) 0.1274(12) 0.042(4) Uani 1 1 d . . . . .
C5 C 0.206(2) 0.9577(19) 0.1249(14) 0.046(4) Uani 1 1 d . . . . .
H5 H 0.2652 0.9617 0.1799 0.055 Uiso 1 1 calc R U . . .
C6 C 0.305(3) 1.001(2) 0.0243(15) 0.064(6) Uani 1 1 d . . . . .
H6A H 0.4006 0.9363 0.0129 0.095 Uiso 1 1 calc R U . . .
H6B H 0.3299 1.0916 0.0272 0.095 Uiso 1 1 calc R U . . .
H6C H 0.2475 1.0030 -0.0310 0.095 Uiso 1 1 calc R U . . .
C7 C 0.058(3) 1.059(2) 0.1434(18) 0.064(6) Uani 1 1 d . . . . .
H7A H 0.0297 1.1000 0.0787 0.096 Uiso 1 1 calc R U . . .
H7B H 0.0735 1.1304 0.1823 0.096 Uiso 1 1 calc R U . . .
H7C H -0.0258 1.0125 0.1811 0.096 Uiso 1 1 calc R U . . .
C8 C 0.083(2) 0.784(2) 0.0629(13) 0.051(5) Uani 1 1 d . . . . .
H8 H 0.0344 0.8564 0.0228 0.061 Uiso 1 1 calc R U . . .
C9 C 0.060(2) 0.655(3) 0.0569(16) 0.058(6) Uani 1 1 d . . . . .
H9 H -0.0036 0.6383 0.0121 0.069 Uiso 1 1 calc R U . . .
C10 C 0.128(2) 0.548(2) 0.1145(15) 0.056(6) Uani 1 1 d . . . . .
H10 H 0.1101 0.4580 0.1110 0.068 Uiso 1 1 calc R U . . .
C11 C 0.2250(19) 0.5725(19) 0.1787(12) 0.039(4) Uani 1 1 d . . . . .
C12 C 0.292(2) 0.4497(18) 0.2454(14) 0.045(4) Uani 1 1 d . . . . .
H12 H 0.3763 0.4790 0.2734 0.054 Uiso 1 1 calc R U . . .
C13 C 0.365(3) 0.327(2) 0.1884(17) 0.061(6) Uani 1 1 d . . . . .
H13A H 0.2880 0.2975 0.1566 0.092 Uiso 1 1 calc R U . . .
H13B H 0.4048 0.2533 0.2354 0.092 Uiso 1 1 calc R U . . .
H13C H 0.4506 0.3511 0.1364 0.092 Uiso 1 1 calc R U . . .
C14 C 0.172(3) 0.411(2) 0.3363(15) 0.056(5) Uani 1 1 d . . . . .
H14A H 0.0832 0.3874 0.3121 0.084 Uiso 1 1 calc R U . . .
H14B H 0.1368 0.4878 0.3775 0.084 Uiso 1 1 calc R U . . .
H14C H 0.2178 0.3329 0.3769 0.084 Uiso 1 1 calc R U . . .
C15 C 0.2164(18) 0.7312(15) 0.5926(11) 0.028(3) Uani 1 1 d . . . . .
C16 C 0.1045(19) 0.8488(16) 0.6093(12) 0.034(3) Uani 1 1 d . . . . .
H16 H 0.0644 0.9026 0.5548 0.041 Uiso 1 1 calc R U . . .
C17 C 0.057(2) 0.8818(18) 0.7052(13) 0.045(5) Uani 1 1 d . . . . .
H17 H -0.0246 0.9554 0.7168 0.054 Uiso 1 1 calc R U . . .
C18 C 0.117(2) 0.817(2) 0.7861(13) 0.051(5) Uani 1 1 d . . . . .
H18 H 0.0870 0.8520 0.8503 0.062 Uiso 1 1 calc R U . . .
C19 C 0.227(2) 0.6965(17) 0.7729(12) 0.040(4) Uani 1 1 d . . . . .
H19 H 0.2660 0.6456 0.8288 0.048 Uiso 1 1 calc R U . . .
C20 C 0.2750(18) 0.6548(15) 0.6746(11) 0.028(3) Uani 1 1 d . . . . .
C21 C 0.4133(17) 0.4929(15) 0.5668(11) 0.025(3) Uani 1 1 d . . . . .
H21 H 0.4755 0.4074 0.5566 0.030 Uiso 1 1 calc R U . . .
C22 C 0.3499(17) 0.5706(15) 0.4863(12) 0.029(3) Uani 1 1 d . . . . .
H22 H 0.3710 0.5351 0.4223 0.034 Uiso 1 1 calc R U . . .
C23 C 0.6916(16) 0.1988(14) 0.7454(11) 0.024(3) Uani 1 1 d . . . . .
C24 C 0.7565(17) 0.1729(15) 0.8348(11) 0.028(3) Uani 1 1 d . . . . .
C25 C 0.838(2) 0.2742(18) 0.8708(13) 0.040(4) Uani 1 1 d . . . . .
H25 H 0.8244 0.3605 0.8263 0.048 Uiso 1 1 calc R U . . .
C26 C 0.765(3) 0.304(3) 0.9802(18) 0.064(6) Uani 1 1 d . . . . .
H26A H 0.8185 0.3708 1.0019 0.095 Uiso 1 1 calc R U . . .
H26B H 0.7764 0.2206 1.0248 0.095 Uiso 1 1 calc R U . . .
H26C H 0.6559 0.3412 0.9831 0.095 Uiso 1 1 calc R U . . .
C27 C 1.013(2) 0.221(2) 0.8641(17) 0.054(5) Uani 1 1 d . . . . .
H27A H 1.0281 0.1369 0.9077 0.081 Uiso 1 1 calc R U . . .
H27B H 1.0634 0.2894 0.8860 0.081 Uiso 1 1 calc R U . . .
H27C H 1.0581 0.2043 0.7943 0.081 Uiso 1 1 calc R U . . .
C28 C 0.756(2) 0.0472(17) 0.8880(14) 0.040(4) Uani 1 1 d . . . . .
H28 H 0.8018 0.0284 0.9472 0.048 Uiso 1 1 calc R U . . .
C29 C 0.688(2) -0.0551(18) 0.8552(17) 0.053(5) Uani 1 1 d . . . . .
H29 H 0.6851 -0.1401 0.8938 0.064 Uiso 1 1 calc R U . . .
C30 C 0.628(2) -0.0305(18) 0.7695(16) 0.051(5) Uani 1 1 d . . . . .
H30 H 0.5855 -0.0997 0.7470 0.061 Uiso 1 1 calc R U . . .
C31 C 0.6275(18) 0.0986(14) 0.7114(12) 0.029(3) Uani 1 1 d . . . . .
C32 C 0.5614(18) 0.1172(16) 0.6171(13) 0.034(4) Uani 1 1 d . . . . .
H32 H 0.5984 0.1977 0.5754 0.041 Uiso 1 1 calc R U . . .
C33 C 0.611(3) -0.005(3) 0.554(2) 0.070(7) Uani 1 1 d . . . . .
H33A H 0.5713 0.0163 0.4900 0.105 Uiso 1 1 calc R U . . .
H33B H 0.5684 -0.0837 0.5910 0.105 Uiso 1 1 calc R U . . .
H33C H 0.7234 -0.0258 0.5403 0.105 Uiso 1 1 calc R U . . .
C34 C 0.377(2) 0.145(2) 0.638(2) 0.064(6) Uani 1 1 d . . . . .
H34A H 0.3418 0.2408 0.6501 0.096 Uiso 1 1 calc R U . . .
H34B H 0.3389 0.0876 0.6976 0.096 Uiso 1 1 calc R U . . .
H34C H 0.3378 0.1248 0.5796 0.096 Uiso 1 1 calc R U . . .
C35 C 0.952(2) 0.2074(19) 0.5578(14) 0.043(4) Uani 1 1 d . . . . .
H35A H 0.8843 0.1511 0.5387 0.065 Uiso 1 1 calc R U . . .
H35B H 1.0024 0.1588 0.6128 0.065 Uiso 1 1 calc R U . . .
H35C H 1.0304 0.2271 0.4996 0.065 Uiso 1 1 calc R U . . .
C36 C 0.969(2) 0.470(2) 0.6378(16) 0.048(5) Uani 1 1 d . . . . .
H36A H 1.0638 0.4669 0.5875 0.072 Uiso 1 1 calc R U . . .
H36B H 0.9956 0.4317 0.7035 0.072 Uiso 1 1 calc R U . . .
H36C H 0.9185 0.5637 0.6423 0.072 Uiso 1 1 calc R U . . .
C37 C 0.7595(15) 0.4666(14) 0.4883(12) 0.024(3) Uani 1 1 d . . . . .
C38 C 0.7417(19) 0.4080(17) 0.4020(14) 0.039(4) Uani 1 1 d . . . . .
H38 H 0.7727 0.3131 0.3989 0.046 Uiso 1 1 calc R U . . .
C39 C 0.683(2) 0.4801(16) 0.3239(12) 0.035(4) Uani 1 1 d . . . . .
H39 H 0.6717 0.4341 0.2689 0.043 Uiso 1 1 calc R U . . .
C40 C 0.6376(17) 0.6235(16) 0.3213(12) 0.031(3) Uani 1 1 d . . . . .
C41 C 0.6628(18) 0.6834(16) 0.4033(13) 0.033(4) Uani 1 1 d . . . . .
H41 H 0.6390 0.7792 0.4035 0.039 Uiso 1 1 calc R U . . .
C42 C 0.7208(17) 0.6099(16) 0.4841(12) 0.028(3) Uani 1 1 d . . . . .
H42 H 0.7351 0.6562 0.5381 0.034 Uiso 1 1 calc R U . . .
Al1 Al 0.2279(5) 0.8085(4) 0.3678(3) 0.0244(10) Uani 1 1 d . . . . .
Al2 Al 0.5287(5) 0.4519(4) 0.7548(3) 0.0260(10) Uani 1 1 d . . . . .
Cl1 Cl 0.2990(5) 0.9888(4) 0.3987(3) 0.0393(10) Uani 1 1 d . . . . .
Cl2 Cl -0.0140(4) 0.8261(5) 0.3788(3) 0.0432(11) Uani 1 1 d . . . . .
Cl3 Cl 0.3783(5) 0.3670(4) 0.8759(3) 0.0409(10) Uani 1 1 d . . . . .
Cl4 Cl 0.6061(6) 0.6257(4) 0.7885(4) 0.0503(12) Uani 1 1 d . . . . .
N1 N 0.3419(13) 0.7302(12) 0.2599(9) 0.024(3) Uani 1 1 d . . . . .
N2 N 0.2631(12) 0.6896(11) 0.4957(9) 0.021(2) Uani 1 1 d . . . . .
N3 N 0.3849(14) 0.5408(12) 0.6579(10) 0.029(3) Uani 1 1 d . . . . .
N4 N 0.6831(13) 0.3317(11) 0.6909(9) 0.024(3) Uani 1 1 d . . . . .
Si1 Si 0.5395(4) 0.7219(4) 0.2174(3) 0.0281(9) Uani 1 1 d . . . . .
Si2 Si 0.8367(4) 0.3675(4) 0.5996(3) 0.0299(10) Uani 1 1 d . . . . .

loop_
_atom_site_aniso_label
_atom_site_aniso_U_11
_atom_site_aniso_U_22
_atom_site_aniso_U_33
_atom_site_aniso_U_23
_atom_site_aniso_U_13
_atom_site_aniso_U_12
C1 0.042(9) 0.037(9) 0.043(10) 0.012(8) -0.007(8) -0.004(7)
C2 0.034(9) 0.055(11) 0.034(9) -0.002(8) 0.001(7) 0.003(8)
C3 0.021(7) 0.051(10) 0.027(8) 0.001(7) -0.005(6) -0.010(7)
C4 0.038(9) 0.061(11) 0.024(8) -0.003(8) -0.003(7) 0.000(8)
C5 0.051(11) 0.043(10) 0.042(10) 0.013(8) -0.020(9) -0.005(8)
C6 0.078(15) 0.069(15) 0.034(10) 0.012(10) 0.001(10) -0.007(12)
C7 0.068(15) 0.060(14) 0.055(13) 0.009(11) -0.008(11) 0.005(11)
C8 0.043(10) 0.088(16) 0.024(9) -0.003(9) -0.019(8) -0.006(10)
C9 0.047(11) 0.093(17) 0.043(11) -0.018(11) -0.017(9) -0.021(11)
C10 0.060(12) 0.079(15) 0.043(11) -0.021(10) -0.004(9) -0.041(11)
C11 0.035(9) 0.056(11) 0.027(8) -0.010(7) -0.002(7) -0.010(8)
C12 0.051(10) 0.041(10) 0.047(11) -0.007(8) -0.004(8) -0.017(8)
C13 0.057(12) 0.065(14) 0.058(13) -0.009(11) 0.010(10) -0.018(11)
C14 0.061(13) 0.061(13) 0.045(11) -0.004(10) 0.008(10) -0.026(10)
C15 0.032(8) 0.028(7) 0.018(7) -0.001(6) -0.001(6) 0.003(6)
C16 0.039(9) 0.033(8) 0.029(8) -0.005(6) -0.008(7) 0.001(7)
C17 0.064(12) 0.032(9) 0.025(8) 0.003(7) 0.007(8) 0.011(8)
C18 0.053(11) 0.069(13) 0.021(8) -0.002(8) -0.017(8) 0.029(10)
C19 0.055(11) 0.031(8) 0.025(8) -0.005(6) -0.004(7) 0.019(8)
C20 0.034(8) 0.025(7) 0.022(7) -0.004(6) -0.003(6) 0.002(6)
C21 0.026(7) 0.026(7) 0.023(7) 0.002(6) -0.006(6) -0.007(6)
C22 0.025(7) 0.024(7) 0.032(8) -0.004(6) 0.001(6) 0.002(6)
C23 0.018(6) 0.016(6) 0.034(8) 0.003(6) 0.002(6) 0.003(5)
C24 0.024(7) 0.026(7) 0.028(8) 0.002(6) -0.002(6) 0.009(6)
C25 0.044(10) 0.042(10) 0.033(9) -0.002(7) -0.008(7) 0.003(8)
C26 0.054(12) 0.070(14) 0.071(15) -0.042(12) -0.018(11) 0.012(11)
C27 0.029(9) 0.073(14) 0.064(13) 0.008(11) -0.025(9) -0.011(9)
C28 0.037(9) 0.035(9) 0.038(9) 0.002(7) 0.006(7) 0.003(7)
C29 0.056(11) 0.025(8) 0.068(14) 0.014(8) 0.002(10) -0.003(8)
C30 0.060(12) 0.029(9) 0.058(12) -0.002(8) 0.016(10) -0.017(8)
C31 0.033(8) 0.018(7) 0.033(8) -0.003(6) 0.000(6) -0.004(6)
C32 0.032(8) 0.027(8) 0.048(10) -0.010(7) -0.016(7) -0.002(6)
C33 0.051(12) 0.077(16) 0.086(18) -0.058(14) -0.009(11) 0.011(11)
C34 0.035(10) 0.061(13) 0.093(17) -0.036(12) 0.019(10) -0.010(9)
C35 0.032(9) 0.048(10) 0.041(10) 0.013(8) 0.000(7) 0.000(8)
C36 0.041(10) 0.047(10) 0.058(12) 0.015(9) -0.007(9) -0.022(8)
C37 0.016(6) 0.022(7) 0.036(8) -0.005(6) -0.005(6) -0.003(5)
C38 0.033(9) 0.030(8) 0.048(10) 0.002(7) -0.004(7) 0.006(7)
C39 0.042(9) 0.034(9) 0.030(8) -0.010(7) -0.001(7) -0.005(7)
C40 0.025(7) 0.030(8) 0.034(8) 0.008(6) 0.000(6) -0.001(6)
C41 0.029(8) 0.023(7) 0.045(9) 0.005(7) -0.002(7) -0.010(6)
C42 0.022(7) 0.034(8) 0.033(8) 0.004(7) -0.012(6) -0.010(6)
Al1 0.023(2) 0.025(2) 0.024(2) 0.0002(18) -0.0046(17) -0.0015(17)
Al2 0.028(2) 0.020(2) 0.028(2) 0.0007(17) -0.0064(18) -0.0002(17)
Cl1 0.044(2) 0.030(2) 0.045(2) -0.0038(17) -0.0053(18) -0.0087(17)
Cl2 0.0214(17) 0.067(3) 0.041(2) -0.004(2) -0.0051(16) -0.0042(17)
Cl3 0.038(2) 0.038(2) 0.039(2) 0.0043(17) 0.0041(17) 0.0014(17)
Cl4 0.061(3) 0.027(2) 0.070(3) -0.010(2) -0.024(2) -0.0087(19)
N1 0.019(6) 0.027(6) 0.026(6) -0.001(5) -0.006(5) -0.001(5)
N2 0.018(6) 0.018(6) 0.025(6) 0.003(5) -0.008(5) -0.001(4)
N3 0.025(6) 0.025(6) 0.035(7) -0.006(5) -0.004(5) 0.001(5)
N4 0.024(6) 0.019(6) 0.028(6) 0.008(5) -0.011(5) -0.003(5)
Si1 0.025(2) 0.031(2) 0.026(2) 0.0020(17) -0.0019(16) -0.0014(17)
Si2 0.023(2) 0.029(2) 0.036(2) 0.0068(18) -0.0037(17) -0.0041(16)

loop_
_atom_type_symbol
_atom_type_description
_atom_type_scat_dispersion_real
_atom_type_scat_dispersion_imag
_atom_type_scat_source
C C 0.0033 0.0016 'International Tables Vol C Tables 4.2.6.8 and 6.1.1.4'
H H 0.0000 0.0000 'International Tables Vol C Tables 4.2.6.8 and 6.1.1.4'
Al Al 0.0645 0.0514 'International Tables Vol C Tables 4.2.6.8 and 6.1.1.4'
Cl Cl 0.1484 0.1585 'International Tables Vol C Tables 4.2.6.8 and 6.1.1.4'
N N 0.0061 0.0033 'International Tables Vol C Tables 4.2.6.8 and 6.1.1.4'
Si Si 0.0817 0.0704 'International Tables Vol C Tables 4.2.6.8 and 6.1.1.4'

loop_
_geom_angle_atom_site_label_1
_geom_angle_atom_site_label_2
_geom_angle_atom_site_label_3
_geom_angle
_geom_angle_site_symmetry_1
_geom_angle_site_symmetry_3
_geom_angle_publ_flag
Si1 C1 H1A 109.5 . . ?
Si1 C1 H1B 109.5 . . ?
H1A C1 H1B 109.5 . . ?
Si1 C1 H1C 109.5 . . ?
H1A C1 H1C 109.5 . . ?
H1B C1 H1C 109.5 . . ?
Si1 C2 H2A 109.5 . . ?
Si1 C2 H2B 109.5 . . ?
H2A C2 H2B 109.5 . . ?
Si1 C2 H2C 109.5 . . ?
H2A C2 H2C 109.5 . . ?
H2B C2 H2C 109.5 . . ?
C11 C3 C4 118.1(15) . . ?
C11 C3 N1 121.2(14) . . ?
C4 C3 N1 120.7(15) . . ?
C8 C4 C3 119.2(19) . . ?
C8 C4 C5 117.8(17) . . ?
C3 C4 C5 123.0(16) . . ?
C4 C5 C7 113.7(17) . . ?
C4 C5 C6 111.0(17) . . ?
C7 C5 C6 109.6(16) . . ?
C4 C5 H5 107.4 . . ?
C7 C5 H5 107.4 . . ?
C6 C5 H5 107.4 . . ?
C5 C6 H6A 109.5 . . ?
C5 C6 H6B 109.5 . . ?
H6A C6 H6B 109.5 . . ?
C5 C6 H6C 109.5 . . ?
H6A C6 H6C 109.5 . . ?
H6B C6 H6C 109.5 . . ?
C5 C7 H7A 109.5 . . ?
C5 C7 H7B 109.5 . . ?
H7A C7 H7B 109.5 . . ?
C5 C7 H7C 109.5 . . ?
H7A C7 H7C 109.5 . . ?
H7B C7 H7C 109.5 . . ?
C9 C8 C4 121.1(19) . . ?
C9 C8 H8 119.4 . . ?
C4 C8 H8 119.4 . . ?
C8 C9 C10 120.9(17) . . ?
C8 C9 H9 119.5 . . ?
C10 C9 H9 119.5 . . ?
C9 C10 C11 119(2) . . ?
C9 C10 H10 120.5 . . ?
C11 C10 H10 120.5 . . ?
C3 C11 C10 121.5(18) . . ?
C3 C11 C12 121.4(15) . . ?
C10 C11 C12 116.8(18) . . ?
C13 C12 C14 110.8(16) . . ?
C13 C12 C11 114.0(17) . . ?
C14 C12 C11 111.5(17) . . ?
C13 C12 H12 106.7 . . ?
C14 C12 H12 106.7 . . ?
C11 C12 H12 106.7 . . ?
C12 C13 H13A 109.5 . . ?
C12 C13 H13B 109.5 . . ?
H13A C13 H13B 109.5 . . ?
C12 C13 H13C 109.5 . . ?
H13A C13 H13C 109.5 . . ?
H13B C13 H13C 109.5 . . ?
C12 C14 H14A 109.5 . . ?
C12 C14 H14B 109.5 . . ?
H14A C14 H14B 109.5 . . ?
C12 C14 H14C 109.5 . . ?
H14A C14 H14C 109.5 . . ?
H14B C14 H14C 109.5 . . ?
N2 C15 C20 120.4(12) . . ?
N2 C15 C16 119.9(13) . . ?
C20 C15 C16 119.7(13) . . ?
C17 C16 C15 117.9(15) . . ?
C17 C16 H16 121.1 . . ?
C15 C16 H16 121.1 . . ?
C16 C17 C18 124.8(17) . . ?
C16 C17 H17 117.6 . . ?
C18 C17 H17 117.6 . . ?
C17 C18 C19 118.7(16) . . ?
C17 C18 H18 120.6 . . ?
C19 C18 H18 120.6 . . ?
C20 C19 C18 118.1(14) . . ?
C20 C19 H19 120.9 . . ?
C18 C19 H19 120.9 . . ?
N3 C20 C15 119.6(13) . . ?
N3 C20 C19 120.0(13) . . ?
C15 C20 C19 120.4(13) . . ?
N3 C21 C22 119.6(14) . . ?
N3 C21 H21 120.2 . . ?
C22 C21 H21 120.2 . . ?
N2 C22 C21 123.0(14) . . ?
N2 C22 H22 118.5 . . ?
C21 C22 H22 118.5 . . ?
C31 C23 C24 120.6(13) . . ?
C31 C23 N4 119.0(13) . . ?
C24 C23 N4 120.4(13) . . ?
C28 C24 C23 119.1(16) . . ?
C28 C24 C25 118.1(15) . . ?
C23 C24 C25 122.6(13) . . ?
C24 C25 C26 110.6(16) . . ?
C24 C25 C27 111.0(15) . . ?
C26 C25 C27 110.1(16) . . ?
C24 C25 H25 108.4 . . ?
C26 C25 H25 108.4 . . ?
C27 C25 H25 108.4 . . ?
C25 C26 H26A 109.5 . . ?
C25 C26 H26B 109.5 . . ?
H26A C26 H26B 109.5 . . ?
C25 C26 H26C 109.5 . . ?
H26A C26 H26C 109.5 . . ?
H26B C26 H26C 109.5 . . ?
C25 C27 H27A 109.5 . . ?
C25 C27 H27B 109.5 . . ?
H27A C27 H27B 109.5 . . ?
C25 C27 H27C 109.5 . . ?
H27A C27 H27C 109.5 . . ?
H27B C27 H27C 109.5 . . ?
C24 C28 C29 120.9(18) . . ?
C24 C28 H28 119.6 . . ?
C29 C28 H28 119.6 . . ?
C30 C29 C28 119.7(17) . . ?
C30 C29 H29 120.1 . . ?
C28 C29 H29 120.1 . . ?
C29 C30 C31 121.1(18) . . ?
C29 C30 H30 119.4 . . ?
C31 C30 H30 119.4 . . ?
C23 C31 C30 118.5(16) . . ?
C23 C31 C32 123.6(13) . . ?
C30 C31 C32 117.9(15) . . ?
C31 C32 C33 113.2(15) . . ?
C31 C32 C34 112.2(16) . . ?
C33 C32 C34 107.4(15) . . ?
C31 C32 H32 107.9 . . ?
C33 C32 H32 107.9 . . ?
C34 C32 H32 107.9 . . ?
C32 C33 H33A 109.5 . . ?
C32 C33 H33B 109.5 . . ?
H33A C33 H33B 109.5 . . ?
C32 C33 H33C 109.5 . . ?
H33A C33 H33C 109.5 . . ?
H33B C33 H33C 109.5 . . ?
C32 C34 H34A 109.5 . . ?
C32 C34 H34B 109.5 . . ?
H34A C34 H34B 109.5 . . ?
C32 C34 H34C 109.5 . . ?
H34A C34 H34C 109.5 . . ?
H34B C34 H34C 109.5 . . ?
Si2 C35 H35A 109.5 . . ?
Si2 C35 H35B 109.5 . . ?
H35A C35 H35B 109.5 . . ?
Si2 C35 H35C 109.5 . . ?
H35A C35 H35C 109.5 . . ?
H35B C35 H35C 109.5 . . ?
Si2 C36 H36A 109.5 . . ?
Si2 C36 H36B 109.5 . . ?
H36A C36 H36B 109.5 . . ?
Si2 C36 H36C 109.5 . . ?
H36A C36 H36C 109.5 . . ?
H36B C36 H36C 109.5 . . ?
C38 C37 C42 115.0(14) . . ?
C38 C37 Si2 124.0(11) . . ?
C42 C37 Si2 120.9(11) . . ?
C39 C38 C37 123.2(15) . . ?
C39 C38 H38 118.4 . . ?
C37 C38 H38 118.4 . . ?
C38 C39 C40 121.9(15) . . ?
C38 C39 H39 119.0 . . ?
C40 C39 H39 119.0 . . ?
C41 C40 C39 115.3(14) . . ?
C41 C40 Si1 122.9(12) . . ?
C39 C40 Si1 121.7(13) . . ?
C42 C41 C40 123.0(15) . . ?
C42 C41 H41 118.5 . . ?
C40 C41 H41 118.5 . . ?
C41 C42 C37 121.4(15) . . ?
C41 C42 H42 119.3 . . ?
C37 C42 H42 119.3 . . ?
N1 Al1 N2 109.9(5) . . ?
N1 Al1 Cl2 116.0(4) . . ?
N2 Al1 Cl2 101.3(4) . . ?
N1 Al1 Cl1 114.7(4) . . ?
N2 Al1 Cl1 99.8(4) . . ?
Cl2 Al1 Cl1 112.8(3) . . ?
N4 Al2 N3 110.0(5) . . ?
N4 Al2 Cl4 113.2(4) . . ?
N3 Al2 Cl4 99.4(4) . . ?
N4 Al2 Cl3 115.8(4) . . ?
N3 Al2 Cl3 103.1(4) . . ?
Cl4 Al2 Cl3 113.6(3) . . ?
C3 N1 Si1 117.3(10) . . ?
C3 N1 Al1 112.5(9) . . ?
Si1 N1 Al1 128.1(7) . . ?
C22 N2 C15 117.4(12) . . ?
C22 N2 Al1 117.7(10) . . ?
C15 N2 Al1 124.4(9) . . ?
C21 N3 C20 118.7(13) . . ?
C21 N3 Al2 115.8(10) . . ?
C20 N3 Al2 125.1(10) . . ?
C23 N4 Si2 118.9(9) . . ?
C23 N4 Al2 111.1(9) . . ?
Si2 N4 Al2 127.8(7) . . ?
N1 Si1 C2 110.2(7) . . ?
N1 Si1 C1 114.8(7) . . ?
C2 Si1 C1 108.7(9) . . ?
N1 Si1 C40 106.2(6) . . ?
C2 Si1 C40 110.1(8) . . ?
C1 Si1 C40 106.6(8) . . ?
N4 Si2 C35 109.2(7) . . ?
N4 Si2 C36 115.8(8) . . ?
C35 Si2 C36 108.0(9) . . ?
N4 Si2 C37 108.7(6) . . ?
C35 Si2 C37 108.3(8) . . ?
C36 Si2 C37 106.7(7) . . ?

loop_
_geom_bond_atom_site_label_1
_geom_bond_atom_site_label_2
_geom_bond_distance
_geom_bond_site_symmetry_2
_geom_bond_publ_flag
C1 Si1 1.886(18) . ?
C1 H1A 0.9800 . ?
C1 H1B 0.9800 . ?
C1 H1C 0.9800 . ?
C2 Si1 1.863(18) . ?
C2 H2A 0.9800 . ?
C2 H2B 0.9800 . ?
C2 H2C 0.9800 . ?
C3 C11 1.40(3) . ?
C3 C4 1.41(2) . ?
C3 N1 1.460(19) . ?
C4 C8 1.40(3) . ?
C4 C5 1.52(3) . ?
C5 C7 1.53(3) . ?
C5 C6 1.54(3) . ?
C5 H5 1.0000 . ?
C6 H6A 0.9800 . ?
C6 H6B 0.9800 . ?
C6 H6C 0.9800 . ?
C7 H7A 0.9800 . ?
C7 H7B 0.9800 . ?
C7 H7C 0.9800 . ?
C8 C9 1.36(3) . ?
C8 H8 0.9500 . ?
C9 C10 1.37(3) . ?
C9 H9 0.9500 . ?
C10 C11 1.40(3) . ?
C10 H10 0.9500 . ?
C11 C12 1.54(3) . ?
C12 C13 1.52(3) . ?
C12 C14 1.54(3) . ?
C12 H12 1.0000 . ?
C13 H13A 0.9800 . ?
C13 H13B 0.9800 . ?
C13 H13C 0.9800 . ?
C14 H14A 0.9800 . ?
C14 H14B 0.9800 . ?
C14 H14C 0.9800 . ?
C15 N2 1.392(18) . ?
C15 C20 1.40(2) . ?
C15 C16 1.42(2) . ?
C16 C17 1.35(2) . ?
C16 H16 0.9500 . ?
C17 C18 1.36(2) . ?
C17 H17 0.9500 . ?
C18 C19 1.43(2) . ?
C18 H18 0.9500 . ?
C19 C20 1.41(2) . ?
C19 H19 0.9500 . ?
C20 N3 1.385(19) . ?
C21 N3 1.343(19) . ?
C21 C22 1.41(2) . ?
C21 H21 0.9500 . ?
C22 N2 1.315(18) . ?
C22 H22 0.9500 . ?
C23 C31 1.40(2) . ?
C23 C24 1.41(2) . ?
C23 N4 1.447(17) . ?
C24 C28 1.38(2) . ?
C24 C25 1.52(2) . ?
C25 C26 1.55(3) . ?
C25 C27 1.55(2) . ?
C25 H25 1.0000 . ?
C26 H26A 0.9800 . ?
C26 H26B 0.9800 . ?
C26 H26C 0.9800 . ?
C27 H27A 0.9800 . ?
C27 H27B 0.9800 . ?
C27 H27C 0.9800 . ?
C28 C29 1.43(3) . ?
C28 H28 0.9500 . ?
C29 C30 1.35(3) . ?
C29 H29 0.9500 . ?
C30 C31 1.44(2) . ?
C30 H30 0.9500 . ?
C31 C32 1.48(2) . ?
C32 C33 1.54(2) . ?
C32 C34 1.60(2) . ?
C32 H32 1.0000 . ?
C33 H33A 0.9800 . ?
C33 H33B 0.9800 . ?
C33 H33C 0.9800 . ?
C34 H34A 0.9800 . ?
C34 H34B 0.9800 . ?
C34 H34C 0.9800 . ?
C35 Si2 1.844(19) . ?
C35 H35A 0.9800 . ?
C35 H35B 0.9800 . ?
C35 H35C 0.9800 . ?
C36 Si2 1.868(19) . ?
C36 H36A 0.9800 . ?
C36 H36B 0.9800 . ?
C36 H36C 0.9800 . ?
C37 C38 1.41(2) . ?
C37 C42 1.42(2) . ?
C37 Si2 1.880(16) . ?
C38 C39 1.35(2) . ?
C38 H38 0.9500 . ?
C39 C40 1.43(2) . ?
C39 H39 0.9500 . ?
C40 C41 1.39(2) . ?
C40 Si1 1.886(16) . ?
C41 C42 1.38(2) . ?
C41 H41 0.9500 . ?
C42 H42 0.9500 . ?
Al1 N1 1.801(12) . ?
Al1 N2 2.030(12) . ?
Al1 Cl2 2.115(6) . ?
Al1 Cl1 2.129(6) . ?
Al2 N4 1.828(13) . ?
Al2 N3 2.029(13) . ?
Al2 Cl4 2.112(6) . ?
Al2 Cl3 2.118(6) . ?
N1 Si1 1.743(12) . ?
N4 Si2 1.728(12) . ?
